data_4034002
loop_
_publ_author_name
'Bagum, Halima'
'Christensen, Kirsten E.'
'Genov, Miroslav'
'Pretsch, Alexander'
'Pretsch, Dagmar'
'Moloney, Mark G.'

_publ_section_title
;
 Synthetic Access to 3-Substituted Pyroglutamic Acids from Tetramate
 Derivatives of Serine, Threonine, <i>allo</i>-Threonine, and Cysteine.
;
_journal_issue 16
_journal_name_full 'The Journal of organic chemistry'
_journal_page_first 10257
_journal_page_last 10279
_journal_paper_doi 10.1021/acs.joc.9b01432
_journal_volume 84
_journal_year 2019
_chemical_absolute_configuration ad
_chemical_formula_moiety 'C19 H25 N1 O4'
_chemical_formula_sum 'C19 H25 N O4'
_chemical_formula_weight 331.41
_chemical_melting_point ?
_space_group_IT_number 4
_space_group_name_Hall 'P 2yb'
_space_group_name_H-M_alt 'P 1 21 1'
_symmetry_cell_setting monoclinic
_symmetry_space_group_name_Hall 'P 2yb'
_symmetry_space_group_name_H-M 'P 1 21 1'
_atom_sites_solution_hydrogens difmap
_atom_sites_solution_primary other
_audit_creation_date 2017-10-03
_audit_creation_method CRYSTALS_ver_14.61_build_6566
_cell_angle_alpha 90
_cell_angle_beta 90.9436(10)
_cell_angle_gamma 90
_cell_formula_units_Z 4
_cell_length_a 9.04850(10)
_cell_length_b 20.7260(3)
_cell_length_c 9.71100(10)
_cell_measurement_reflns_used 22718
_cell_measurement_temperature 150
_cell_measurement_theta_max 76
_cell_measurement_theta_min 4
_cell_volume 1820.95(4)
_computing_cell_refinement 'CrysAlisPro, (Agilent, 2011)'
_computing_data_collection 'SuperNova, (Oxford Diffraction, 2010)'
_computing_data_reduction 'CrysAlisPro, (Agilent, 2011)'
_computing_molecular_graphics 'CAMERON (Watkin et al., 1996)'
_computing_publication_material 'CRYSTALS (Betteridge et al., 2003)'
_computing_structure_refinement 'CRYSTALS (Betteridge et al., 2003)'
_computing_structure_solution 'Superflip (Palatinus & Chapuis, 2007)'
_diffrn_ambient_temperature 150
_diffrn_measured_fraction_theta_full 0.998
_diffrn_measured_fraction_theta_max 0.993
_diffrn_measurement_device Area
_diffrn_measurement_device_type 'Oxford Diffraction SuperNova'
_diffrn_measurement_method \w
_diffrn_radiation_monochromator 'focussing mirrors'
_diffrn_radiation_type 'Cu K\a'
_diffrn_radiation_wavelength 1.54184
_diffrn_reflns_av_R_equivalents 0.052
_diffrn_reflns_av_sigmaI/netI 0.0561
_diffrn_reflns_limit_h_max 11
_diffrn_reflns_limit_h_min -11
_diffrn_reflns_limit_k_max 23
_diffrn_reflns_limit_k_min -25
_diffrn_reflns_limit_l_max 11
_diffrn_reflns_limit_l_min -12
_diffrn_reflns_number 38515
_diffrn_reflns_theta_full 74.729
_diffrn_reflns_theta_max 76.254
_diffrn_reflns_theta_min 4.266
_diffrn_standards_number 0
_exptl_absorpt_coefficient_mu 0.684
_exptl_absorpt_correction_T_max 0.90
_exptl_absorpt_correction_T_min 0.76
_exptl_absorpt_correction_type multi-scan
_exptl_absorpt_process_details 'CrysAlisPro, (Agilent, 2011)'
_exptl_crystal_colour clear_pale_colourless
_exptl_crystal_density_diffrn 1.209
_exptl_crystal_density_meas ?
_exptl_crystal_density_method 'not measured'
_exptl_crystal_description block
_exptl_crystal_F_000 711.994
_exptl_crystal_size_max 0.20
_exptl_crystal_size_mid 0.20
_exptl_crystal_size_min 0.15
_refine_diff_density_max 0.21
_refine_diff_density_min -0.19
_refine_ls_abs_structure_details
; 
 Parsons, Flack & Wagner (2013), 
 3314 Friedel Pairs 
;
_refine_ls_abs_structure_Flack 0.09(6)
_refine_ls_extinction_method None
_refine_ls_goodness_of_fit_ref 1.0016
_refine_ls_hydrogen_treatment constr
_refine_ls_matrix_type full
_refine_ls_number_parameters 434
_refine_ls_number_reflns 7365
_refine_ls_number_restraints 1
_refine_ls_R_factor_all 0.0391
_refine_ls_R_factor_gt 0.0380
_refine_ls_shift/su_max 0.0003491
_refine_ls_shift/su_mean 0.0000434
_refine_ls_structure_factor_coef Fsqd
_refine_ls_weighting_details
;
 Method= Modified Sheldrick 
 w=1/[\s^2^(F^2^) + ( 0.06P)^2^ + 0.28P] 
 ,where P=(max(Fo^2^,0) + 2Fc^2^)/3 
;
_refine_ls_weighting_scheme calc
_refine_ls_wR_factor_all 0.1011
_refine_ls_wR_factor_gt 0.0994
_refine_ls_wR_factor_ref 0.1011
_reflns_limit_h_max 11
_reflns_limit_h_min -11
_reflns_limit_k_max 23
_reflns_limit_k_min -25
_reflns_limit_l_max 12
_reflns_limit_l_min 0
_reflns_number_gt 7154
_reflns_number_total 7365
_reflns_threshold_expression I>2.0\s(I)
_oxford_diffrn_Wilson_B_factor 3.06
_oxford_diffrn_Wilson_scale 0.02
_oxford_refine_ls_r_factor_ref 0.0391
_oxford_refine_ls_scale 6.78(12)
_oxford_reflns_number_all 7365
_oxford_structure_analysis_title 6828
_cod_data_source_file jo9b01432_si_002.cif
_cod_data_source_block 7cii
_cod_depositor_comments
;
The following automatic conversions were performed:

data item '_chemical_melting_point' value 'not measured' was changed
to '?' -- the value is undefined or not given.

data item '_exptl_crystal_density_meas' value 'not measured' was
changed to '?' -- the value is perceived as not measured.

Automatic conversion script
Id: cif_fix_values 6909 2019-04-08 15:41:33Z antanas 
;
_cod_original_sg_symbol_H-M 'P 21 '
_cod_original_formula_sum 'C19 H25 N1 O4'
_cod_database_code 4034002
_oxford_refine_reflns_threshold_expression_ref I>-10.0\s(I)
_oxford_hooft_y 0.02(8)
_oxford_bijvoet_difference 0.09(6)
_oxford_refined_flack_x 0.02(12)

loop_
_symmetry_equiv_pos_as_xyz
x,y,z
-x,y+1/2,-z

loop_
_atom_site_label
_atom_site_type_symbol
_atom_site_fract_x
_atom_site_fract_y
_atom_site_fract_z
_atom_site_U_iso_or_equiv
_atom_site_occupancy
_atom_site_adp_type
_atom_site_refinement_flags_posn
O2 O 0.57640(11) 0.50000(7) 0.66794(11) 0.0341 1.0000 Uani .
C3 C 0.42722(16) 0.50706(9) 0.62220(16) 0.0314 1.0000 Uani .
N4 N 0.43863(13) 0.51199(7) 0.47142(13) 0.0287 1.0000 Uani .
C5 C 0.35951(18) 0.55423(9) 0.38999(19) 0.0369 1.0000 Uani .
C6 C 0.44602(19) 0.56369(10) 0.25908(19) 0.0409 1.0000 Uani .
C7 C 0.60695(17) 0.55458(8) 0.30721(16) 0.0302 1.0000 Uani .
C8 C 0.59289(14) 0.50516(8) 0.42920(15) 0.0256 1.0000 Uani .
C9 C 0.67126(16) 0.52580(8) 0.56420(16) 0.0301 1.0000 Uani .
C11 C 0.33592(17) 0.45026(9) 0.67578(18) 0.0354 1.0000 Uani .
C12 C 0.17597(19) 0.46050(11) 0.6302(2) 0.0483 1.0000 Uani .
C13 C 0.3470(2) 0.45094(12) 0.8335(2) 0.0504 1.0000 Uani .
C14 C 0.3912(2) 0.38646(10) 0.6200(2) 0.0443 1.0000 Uani .
O21 O 0.24143(14) 0.57813(8) 0.41897(17) 0.0526 1.0000 Uani .
C31 C 0.72061(18) 0.53675(8) 0.20109(16) 0.0312 1.0000 Uani .
C32 C 0.86990(19) 0.54736(9) 0.23082(17) 0.0357 1.0000 Uani .
C33 C 0.9776(2) 0.53043(10) 0.1368(2) 0.0446 1.0000 Uani .
C34 C 0.9361(2) 0.50268(10) 0.0110(2) 0.0492 1.0000 Uani .
C35 C 0.7892(3) 0.49338(10) -0.0192(2) 0.0482 1.0000 Uani .
C36 C 0.6821(2) 0.50992(9) 0.07421(17) 0.0393 1.0000 Uani .
C41 C 0.62466(16) 0.43695(8) 0.37941(16) 0.0281 1.0000 Uani .
O42 O 0.72912(14) 0.40448(7) 0.41366(14) 0.0441 1.0000 Uani .
O43 O 0.52395(13) 0.41847(6) 0.28567(13) 0.0363 1.0000 Uani .
C44 C 0.5512(3) 0.35675(10) 0.2210(2) 0.0524 1.0000 Uani .
C51 C 0.82743(16) 0.50545(11) 0.59800(17) 0.0387 1.0000 Uani .
O62 O 0.90082(12) 0.72456(7) 1.19785(12) 0.0386 1.0000 Uani .
C63 C 1.05061(17) 0.71419(9) 1.16141(17) 0.0320 1.0000 Uani .
N64 N 1.04379(13) 0.70737(7) 1.01112(14) 0.0294 1.0000 Uani .
C65 C 1.12406(18) 0.66381(9) 0.93582(19) 0.0373 1.0000 Uani .
C66 C 1.03869(19) 0.65208(10) 0.8022(2) 0.0409 1.0000 Uani .
C67 C 0.87751(17) 0.66393(8) 0.84254(16) 0.0312 1.0000 Uani .
C68 C 0.89275(15) 0.71628(8) 0.95781(15) 0.0266 1.0000 Uani .
C69 C 0.80552(16) 0.70117(9) 1.08914(16) 0.0321 1.0000 Uani .
C71 C 1.14362(17) 0.77011(9) 1.21747(18) 0.0361 1.0000 Uani .
C72 C 1.30478(19) 0.75796(11) 1.1827(2) 0.0513 1.0000 Uani .
C73 C 1.1275(2) 0.77132(12) 1.3744(2) 0.0529 1.0000 Uani .
C74 C 1.0937(2) 0.83389(10) 1.1556(2) 0.0459 1.0000 Uani .
O81 O 1.24135(14) 0.64029(8) 0.97119(16) 0.0516 1.0000 Uani .
C91 C 0.76457(18) 0.67927(8) 0.73008(17) 0.0326 1.0000 Uani .
C92 C 0.61596(19) 0.66792(9) 0.75691(18) 0.0373 1.0000 Uani .
C93 C 0.5071(2) 0.68370(10) 0.6585(2) 0.0481 1.0000 Uani .
C94 C 0.5483(3) 0.70985(10) 0.5331(2) 0.0522 1.0000 Uani .
C95 C 0.6945(3) 0.71921(11) 0.5064(2) 0.0515 1.0000 Uani .
C96 C 0.8022(2) 0.70427(9) 0.60343(19) 0.0421 1.0000 Uani .
C101 C 0.87104(16) 0.78397(8) 0.89761(15) 0.0291 1.0000 Uani .
O102 O 0.77149(15) 0.81933(7) 0.92192(15) 0.0471 1.0000 Uani .
O103 O 0.97795(14) 0.79724(7) 0.80844(12) 0.0375 1.0000 Uani .
C104 C 0.9607(3) 0.85784(11) 0.7348(2) 0.0516 1.0000 Uani .
C111 C 0.65331(17) 0.72780(11) 1.11088(17) 0.0408 1.0000 Uani .
H31 H 0.3825 0.5474 0.6545 0.0359 1.0000 Uiso R
H62 H 0.4279 0.6059 0.2210 0.0501 1.0000 Uiso R
H61 H 0.4135 0.5298 0.1926 0.0484 1.0000 Uiso R
H71 H 0.6377 0.5947 0.3520 0.0346 1.0000 Uiso R
H91 H 0.6649 0.5737 0.5617 0.0348 1.0000 Uiso R
H121 H 0.1183 0.4240 0.6651 0.0729 1.0000 Uiso R
H122 H 0.1367 0.5009 0.6708 0.0727 1.0000 Uiso R
H123 H 0.1691 0.4614 0.5283 0.0730 1.0000 Uiso R
H131 H 0.2845 0.4181 0.8691 0.0748 1.0000 Uiso R
H132 H 0.4476 0.4432 0.8603 0.0748 1.0000 Uiso R
H133 H 0.3202 0.4934 0.8702 0.0748 1.0000 Uiso R
H141 H 0.3369 0.3526 0.6629 0.0653 1.0000 Uiso R
H142 H 0.4948 0.3812 0.6419 0.0651 1.0000 Uiso R
H143 H 0.3766 0.3848 0.5189 0.0651 1.0000 Uiso R
H321 H 0.8975 0.5677 0.3133 0.0410 1.0000 Uiso R
H331 H 1.0808 0.5376 0.1569 0.0525 1.0000 Uiso R
H341 H 1.0090 0.4910 -0.0515 0.0590 1.0000 Uiso R
H351 H 0.7552 0.4750 -0.1033 0.0584 1.0000 Uiso R
H361 H 0.5797 0.5047 0.0504 0.0470 1.0000 Uiso R
H442 H 0.4747 0.3490 0.1548 0.0789 1.0000 Uiso R
H441 H 0.6451 0.3560 0.1734 0.0790 1.0000 Uiso R
H443 H 0.5476 0.3245 0.2880 0.0789 1.0000 Uiso R
H512 H 0.8544 0.5257 0.6853 0.0577 1.0000 Uiso R
H511 H 0.8912 0.5203 0.5248 0.0570 1.0000 Uiso R
H513 H 0.8306 0.4580 0.6076 0.0564 1.0000 Uiso R
H631 H 1.0907 0.6737 1.2010 0.0373 1.0000 Uiso R
H662 H 1.0723 0.6830 0.7339 0.0484 1.0000 Uiso R
H661 H 1.0568 0.6090 0.7657 0.0500 1.0000 Uiso R
H671 H 0.8414 0.6249 0.8903 0.0362 1.0000 Uiso R
H691 H 0.7987 0.6546 1.0939 0.0378 1.0000 Uiso R
H721 H 1.3609 0.7940 1.2200 0.0764 1.0000 Uiso R
H722 H 1.3335 0.7170 1.2209 0.0766 1.0000 Uiso R
H723 H 1.3132 0.7566 1.0836 0.0758 1.0000 Uiso R
H731 H 1.1954 0.8052 1.4111 0.0783 1.0000 Uiso R
H732 H 1.1565 0.7300 1.4141 0.0781 1.0000 Uiso R
H733 H 1.0249 0.7815 1.3978 0.0780 1.0000 Uiso R
H741 H 1.1493 0.8689 1.1998 0.0683 1.0000 Uiso R
H742 H 1.1119 0.8336 1.0553 0.0686 1.0000 Uiso R
H743 H 0.9893 0.8388 1.1721 0.0687 1.0000 Uiso R
H921 H 0.5882 0.6487 0.8364 0.0436 1.0000 Uiso R
H931 H 0.4063 0.6771 0.6757 0.0586 1.0000 Uiso R
H941 H 0.4780 0.7197 0.4635 0.0635 1.0000 Uiso R
H951 H 0.7229 0.7379 0.4202 0.0614 1.0000 Uiso R
H961 H 0.9041 0.7122 0.5837 0.0504 1.0000 Uiso R
H1042 H 1.0395 0.8625 0.6698 0.0766 1.0000 Uiso R
H1041 H 0.9591 0.8920 0.7999 0.0764 1.0000 Uiso R
H1043 H 0.8684 0.8565 0.6850 0.0759 1.0000 Uiso R
H1112 H 0.6180 0.7104 1.1965 0.0606 1.0000 Uiso R
H1111 H 0.6577 0.7754 1.1185 0.0604 1.0000 Uiso R
H1113 H 0.5880 0.7156 1.0347 0.0606 1.0000 Uiso R

loop_
_atom_site_aniso_label
_atom_site_aniso_U_11
_atom_site_aniso_U_22
_atom_site_aniso_U_33
_atom_site_aniso_U_23
_atom_site_aniso_U_13
_atom_site_aniso_U_12
O2 0.0235(5) 0.0486(7) 0.0301(5) 0.0007(5) -0.0003(4) -0.0036(5)
C3 0.0233(6) 0.0335(8) 0.0375(8) -0.0035(6) 0.0012(5) 0.0012(6)
N4 0.0202(5) 0.0298(7) 0.0361(6) 0.0015(5) -0.0015(4) 0.0017(5)
C5 0.0277(7) 0.0333(9) 0.0495(9) 0.0050(7) -0.0060(6) 0.0066(6)
C6 0.0366(8) 0.0409(10) 0.0448(9) 0.0113(7) -0.0063(7) 0.0096(7)
C7 0.0306(7) 0.0248(7) 0.0350(7) 0.0028(6) -0.0027(6) 0.0004(5)
C8 0.0200(6) 0.0243(7) 0.0324(7) 0.0006(5) -0.0023(5) 0.0008(5)
C9 0.0226(6) 0.0360(9) 0.0316(7) -0.0019(6) -0.0003(5) -0.0035(5)
C11 0.0259(7) 0.0370(9) 0.0436(9) 0.0022(7) 0.0037(6) -0.0026(6)
C12 0.0258(8) 0.0526(12) 0.0667(12) 0.0049(9) 0.0037(8) -0.0064(7)
C13 0.0460(10) 0.0610(13) 0.0445(10) 0.0045(9) 0.0074(8) -0.0103(9)
C14 0.0450(10) 0.0328(9) 0.0553(11) 0.0062(8) 0.0073(8) -0.0005(7)
O21 0.0332(6) 0.0565(9) 0.0682(9) 0.0115(7) 0.0009(6) 0.0204(6)
C31 0.0360(7) 0.0234(7) 0.0341(7) 0.0065(6) -0.0001(6) -0.0003(6)
C32 0.0358(8) 0.0332(9) 0.0382(8) 0.0068(6) -0.0006(6) 0.0014(6)
C33 0.0383(8) 0.0434(10) 0.0522(10) 0.0162(8) 0.0067(7) 0.0068(7)
C34 0.0595(11) 0.0435(11) 0.0452(9) 0.0099(8) 0.0200(8) 0.0112(9)
C35 0.0687(12) 0.0404(11) 0.0358(8) 0.0014(7) 0.0083(8) -0.0012(9)
C36 0.0487(9) 0.0353(9) 0.0339(8) 0.0035(7) 0.0009(7) -0.0059(7)
C41 0.0261(7) 0.0285(8) 0.0297(7) 0.0027(5) 0.0008(5) -0.0006(5)
O42 0.0402(6) 0.0393(7) 0.0525(7) -0.0055(5) -0.0068(5) 0.0169(5)
O43 0.0360(6) 0.0290(6) 0.0436(6) -0.0060(5) -0.0068(5) -0.0042(5)
C44 0.0610(12) 0.0366(10) 0.0596(12) -0.0172(9) -0.0007(9) -0.0125(9)
C51 0.0225(7) 0.0611(12) 0.0324(7) 0.0012(7) -0.0044(5) -0.0032(7)
O62 0.0263(5) 0.0593(8) 0.0301(5) -0.0012(5) -0.0034(4) -0.0048(5)
C63 0.0253(7) 0.0331(8) 0.0373(8) 0.0020(6) -0.0067(6) -0.0007(6)
N64 0.0218(5) 0.0293(7) 0.0370(7) -0.0033(5) -0.0045(5) 0.0017(5)
C65 0.0275(7) 0.0342(9) 0.0501(9) -0.0068(7) -0.0028(6) 0.0039(6)
C66 0.0344(8) 0.0413(10) 0.0470(9) -0.0142(8) -0.0015(7) 0.0078(7)
C67 0.0305(7) 0.0269(8) 0.0359(8) -0.0035(6) -0.0037(6) 0.0000(6)
C68 0.0204(6) 0.0275(7) 0.0317(7) 0.0003(6) -0.0027(5) 0.0002(5)
C69 0.0258(7) 0.0369(9) 0.0335(7) 0.0033(6) -0.0049(6) -0.0047(6)
C71 0.0280(7) 0.0375(9) 0.0426(9) -0.0074(7) -0.0076(6) -0.0003(6)
C72 0.0289(8) 0.0551(13) 0.0696(13) -0.0174(10) -0.0085(8) -0.0056(8)
C73 0.0525(11) 0.0640(14) 0.0417(10) -0.0086(9) -0.0114(8) -0.0092(10)
C74 0.0504(10) 0.0346(10) 0.0524(10) -0.0091(8) -0.0079(8) -0.0009(8)
O81 0.0321(6) 0.0510(8) 0.0713(9) -0.0157(7) -0.0103(6) 0.0156(6)
C91 0.0363(8) 0.0239(8) 0.0371(8) -0.0078(6) -0.0065(6) 0.0008(6)
C92 0.0383(8) 0.0335(9) 0.0399(8) -0.0086(7) -0.0060(7) 0.0015(7)
C93 0.0395(9) 0.0415(11) 0.0630(12) -0.0189(9) -0.0136(8) 0.0094(8)
C94 0.0664(13) 0.0398(10) 0.0493(10) -0.0108(8) -0.0288(9) 0.0164(9)
C95 0.0747(14) 0.0391(11) 0.0400(9) -0.0011(8) -0.0151(9) 0.0004(9)
C96 0.0538(10) 0.0333(9) 0.0389(9) -0.0049(7) -0.0069(7) -0.0054(8)
C101 0.0287(7) 0.0286(8) 0.0300(7) -0.0017(5) -0.0040(5) -0.0012(6)
O102 0.0457(7) 0.0386(7) 0.0571(8) 0.0112(6) 0.0084(6) 0.0185(6)
O103 0.0402(6) 0.0336(6) 0.0388(6) 0.0027(5) 0.0046(5) -0.0061(5)
C104 0.0639(13) 0.0402(10) 0.0506(10) 0.0143(9) -0.0011(9) -0.0167(9)
C111 0.0264(7) 0.0652(12) 0.0309(8) 0.0002(7) 0.0009(6) -0.0031(7)

loop_
_atom_type_symbol
_atom_type_scat_dispersion_real
_atom_type_scat_dispersion_imag
_atom_type_scat_Cromer_Mann_a1
_atom_type_scat_Cromer_Mann_b1
_atom_type_scat_Cromer_Mann_a2
_atom_type_scat_Cromer_Mann_b2
_atom_type_scat_Cromer_Mann_a3
_atom_type_scat_Cromer_Mann_b3
_atom_type_scat_Cromer_Mann_a4
_atom_type_scat_Cromer_Mann_b4
_atom_type_scat_Cromer_Mann_c
_atom_type_scat_source
C 0.0181 0.0091 2.3100 20.8439 1.0200 10.2075 1.5886 0.5687 0.8650 51.6512 0.2156 'International Tables Vol C 4.2.6.8 and 6.1.1.4'
H 0.0000 0.0000 0.4930 10.5109 0.3229 26.1257 0.1402 3.1424 0.0408 57.7998 0.0030 'International Tables Vol C 4.2.6.8 and 6.1.1.4'
N 0.0311 0.0180 12.2126 0.0057 3.1322 9.8933 2.0125 28.9975 1.1663 0.5826 -11.5290 'International Tables Vol C 4.2.6.8 and 6.1.1.4'
O 0.0492 0.0322 3.0485 13.2771 2.2868 5.7011 1.5463 0.3239 0.8670 32.9089 0.2508 'International Tables Vol C 4.2.6.8 and 6.1.1.4'

loop_
_geom_angle_atom_site_label_1
_geom_angle_atom_site_label_2
_geom_angle_atom_site_label_3
_geom_angle
_geom_angle_publ_flag
C3 O2 C9 108.52(11) yes
O2 C3 N4 103.65(11) yes
O2 C3 C11 109.21(13) yes
N4 C3 C11 115.93(13) yes
O2 C3 H31 112.5 no
N4 C3 H31 107.1 no
C11 C3 H31 108.5 no
C3 N4 C5 124.91(13) yes
C3 N4 C8 110.70(11) yes
C5 N4 C8 112.94(13) yes
N4 C5 C6 107.08(13) yes
N4 C5 O21 125.36(17) yes
C6 C5 O21 127.55(16) yes
C5 C6 C7 103.25(13) yes
C5 C6 H62 110.6 no
C7 C6 H62 112.6 no
C5 C6 H61 107.5 no
C7 C6 H61 112.3 no
H62 C6 H61 110.3 no
C6 C7 C8 102.80(12) yes
C6 C7 C31 118.35(14) yes
C8 C7 C31 114.71(12) yes
C6 C7 H71 107.0 no
C8 C7 H71 104.2 no
C31 C7 H71 108.6 no
C7 C8 N4 103.69(11) yes
C7 C8 C9 114.72(12) yes
N4 C8 C9 99.32(11) yes
C7 C8 C41 110.33(12) yes
N4 C8 C41 111.31(12) yes
C9 C8 C41 116.18(12) yes
C8 C9 O2 102.78(11) yes
C8 C9 C51 121.65(13) yes
O2 C9 C51 108.18(13) yes
C8 C9 H91 103.4 no
O2 C9 H91 110.7 no
C51 C9 H91 109.8 no
C3 C11 C12 108.02(14) yes
C3 C11 C13 107.77(14) yes
C12 C11 C13 109.60(15) yes
C3 C11 C14 111.40(13) yes
C12 C11 C14 109.61(16) yes
C13 C11 C14 110.39(16) yes
C11 C12 H121 107.5 no
C11 C12 H122 110.3 no
H121 C12 H122 108.5 no
C11 C12 H123 109.7 no
H121 C12 H123 109.5 no
H122 C12 H123 111.4 no
C11 C13 H131 109.0 no
C11 C13 H132 108.4 no
H131 C13 H132 110.4 no
C11 C13 H133 111.0 no
H131 C13 H133 111.0 no
H132 C13 H133 107.0 no
C11 C14 H141 108.0 no
C11 C14 H142 110.1 no
H141 C14 H142 109.0 no
C11 C14 H143 110.2 no
H141 C14 H143 110.3 no
H142 C14 H143 109.3 no
C7 C31 C32 119.17(14) yes
C7 C31 C36 122.52(15) yes
C32 C31 C36 118.31(16) yes
C31 C32 C33 120.73(17) yes
C31 C32 H321 119.5 no
C33 C32 H321 119.7 no
C32 C33 C34 119.83(17) yes
C32 C33 H331 121.0 no
C34 C33 H331 119.2 no
C33 C34 C35 119.39(17) yes
C33 C34 H341 119.5 no
C35 C34 H341 121.1 no
C34 C35 C36 120.88(19) yes
C34 C35 H351 122.8 no
C36 C35 H351 116.3 no
C31 C36 C35 120.83(18) yes
C31 C36 H361 119.1 no
C35 C36 H361 120.0 no
C8 C41 O42 125.67(14) yes
C8 C41 O43 110.66(12) yes
O42 C41 O43 123.59(15) yes
C41 O43 C44 115.50(14) yes
O43 C44 H442 108.4 no
O43 C44 H441 112.1 no
H442 C44 H441 107.9 no
O43 C44 H443 108.7 no
H442 C44 H443 108.4 no
H441 C44 H443 111.1 no
C9 C51 H512 106.8 no
C9 C51 H511 108.5 no
H512 C51 H511 110.8 no
C9 C51 H513 109.0 no
H512 C51 H513 110.0 no
H511 C51 H513 111.6 no
C63 O62 C69 109.21(12) yes
O62 C63 N64 103.74(11) yes
O62 C63 C71 108.56(14) yes
N64 C63 C71 116.22(14) yes
O62 C63 H631 112.1 no
N64 C63 H631 108.3 no
C71 C63 H631 108.0 no
C63 N64 C65 125.31(13) yes
C63 N64 C68 111.30(11) yes
C65 N64 C68 113.10(12) yes
N64 C65 C66 107.07(13) yes
N64 C65 O81 125.48(17) yes
C66 C65 O81 127.45(17) yes
C65 C66 C67 103.18(13) yes
C65 C66 H662 108.4 no
C67 C66 H662 112.1 no
C65 C66 H661 111.8 no
C67 C66 H661 113.9 no
H662 C66 H661 107.4 no
C66 C67 C68 102.75(12) yes
C66 C67 C91 118.75(14) yes
C68 C67 C91 114.86(13) yes
C66 C67 H671 108.1 no
C68 C67 H671 104.9 no
C91 C67 H671 106.5 no
C67 C68 N64 103.67(11) yes
C67 C68 C69 114.25(13) yes
N64 C68 C69 99.74(11) yes
C67 C68 C101 110.69(12) yes
N64 C68 C101 111.31(12) yes
C69 C68 C101 115.93(13) yes
C68 C69 O62 103.29(11) yes
C68 C69 C111 121.63(13) yes
O62 C69 C111 108.27(14) yes
C68 C69 H691 106.0 no
O62 C69 H691 109.9 no
C111 C69 H691 107.5 no
C63 C71 C72 108.63(15) yes
C63 C71 C73 107.81(15) yes
C72 C71 C73 109.28(15) yes
C63 C71 C74 111.17(13) yes
C72 C71 C74 109.62(17) yes
C73 C71 C74 110.28(16) yes
C71 C72 H721 106.7 no
C71 C72 H722 108.3 no
H721 C72 H722 113.5 no
C71 C72 H723 108.5 no
H721 C72 H723 110.2 no
H722 C72 H723 109.5 no
C71 C73 H731 107.4 no
C71 C73 H732 110.5 no
H731 C73 H732 108.6 no
C71 C73 H733 109.8 no
H731 C73 H733 110.2 no
H732 C73 H733 110.2 no
C71 C74 H741 109.0 no
C71 C74 H742 109.3 no
H741 C74 H742 110.1 no
C71 C74 H743 108.1 no
H741 C74 H743 110.2 no
H742 C74 H743 110.0 no
C67 C91 C92 118.07(15) yes
C67 C91 C96 123.10(16) yes
C92 C91 C96 118.83(16) yes
C91 C92 C93 120.19(18) yes
C91 C92 H921 120.9 no
C93 C92 H921 118.8 no
C92 C93 C94 119.62(19) yes
C92 C93 H931 121.2 no
C94 C93 H931 119.2 no
C93 C94 C95 119.76(17) yes
C93 C94 H941 121.7 no
C95 C94 H941 118.5 no
C94 C95 C96 120.9(2) yes
C94 C95 H951 119.8 no
C96 C95 H951 119.3 no
C91 C96 C95 120.68(19) yes
C91 C96 H961 119.6 no
C95 C96 H961 119.7 no
C68 C101 O102 125.61(14) yes
C68 C101 O103 110.24(13) yes
O102 C101 O103 124.10(15) yes
C101 O103 C104 115.06(15) yes
O103 C104 H1042 109.5 no
O103 C104 H1041 108.6 no
H1042 C104 H1041 112.3 no
O103 C104 H1043 108.0 no
H1042 C104 H1043 108.7 no
H1041 C104 H1043 109.5 no
C69 C111 H1112 107.5 no
C69 C111 H1111 110.0 no
H1112 C111 H1111 108.7 no
C69 C111 H1113 110.2 no
H1112 C111 H1113 110.6 no
H1111 C111 H1113 109.8 no

loop_
_geom_bond_atom_site_label_1
_geom_bond_atom_site_label_2
_geom_bond_distance
_geom_bond_publ_flag
O2 C3 1.4216(17) yes
O2 C9 1.4374(18) yes
C3 N4 1.473(2) yes
C3 C11 1.534(2) yes
C3 H31 0.983 no
N4 C5 1.373(2) yes
N4 C8 1.4681(17) yes
C5 C6 1.517(3) yes
C5 O21 1.215(2) yes
C6 C7 1.534(2) yes
C6 H62 0.964 no
C6 H61 0.996 no
C7 C8 1.573(2) yes
C7 C31 1.514(2) yes
C7 H71 0.976 no
C8 C9 1.5408(19) yes
C8 C41 1.523(2) yes
C9 C51 1.506(2) yes
C9 H91 0.994 no
C11 C12 1.521(2) yes
C11 C13 1.533(3) yes
C11 C14 1.517(3) yes
C12 H121 0.983 no
C12 H122 0.993 no
C12 H123 0.990 no
C13 H131 0.953 no
C13 H132 0.957 no
C13 H133 0.981 no
C14 H141 0.957 no
C14 H142 0.963 no
C14 H143 0.988 no
C31 C32 1.394(2) yes
C31 C36 1.391(2) yes
C32 C33 1.391(3) yes
C32 H321 0.936 no
C33 C34 1.396(3) yes
C33 H331 0.963 no
C34 C35 1.370(3) yes
C34 H341 0.935 no
C35 C36 1.382(3) yes
C35 H351 0.948 no
C36 H361 0.957 no
C41 O42 1.203(2) yes
C41 O43 1.3336(19) yes
O43 C44 1.448(2) yes
C44 H442 0.951 no
C44 H441 0.974 no
C44 H443 0.934 no
C51 H512 0.973 no
C51 H511 0.973 no
C51 H513 0.987 no
O62 C63 1.4227(19) yes
O62 C69 1.4364(18) yes
C63 N64 1.467(2) yes
C63 C71 1.527(2) yes
C63 H631 0.989 no
N64 C65 1.376(2) yes
N64 C68 1.4651(17) yes
C65 C66 1.519(2) yes
C65 O81 1.212(2) yes
C66 C67 1.536(2) yes
C66 H662 0.975 no
C66 H661 0.976 no
C67 C68 1.563(2) yes
C67 C91 1.517(2) yes
C67 H671 0.990 no
C68 C69 1.543(2) yes
C68 C101 1.531(2) yes
C69 C111 1.502(2) yes
C69 H691 0.969 no
C71 C72 1.523(2) yes
C71 C73 1.534(3) yes
C71 C74 1.518(3) yes
C72 H721 0.969 no
C72 H722 0.961 no
C72 H723 0.966 no
C73 H731 0.994 no
C73 H732 0.974 no
C73 H733 0.982 no
C74 H741 0.979 no
C74 H742 0.991 no
C74 H743 0.966 no
C91 C92 1.394(2) yes
C91 C96 1.382(3) yes
C92 C93 1.400(2) yes
C92 H921 0.908 no
C93 C94 1.389(3) yes
C93 H931 0.941 no
C94 C95 1.366(3) yes
C94 H941 0.943 no
C95 C96 1.380(3) yes
C95 H951 0.961 no
C96 H961 0.959 no
C101 O102 1.188(2) yes
C101 O103 1.3375(19) yes
O103 C104 1.452(2) yes
C104 H1042 0.965 no
C104 H1041 0.949 no
C104 H1043 0.959 no
C111 H1112 0.966 no
C111 H1111 0.990 no
C111 H1113 0.973 no

loop_
_geom_hbond_atom_site_label_D
_geom_hbond_atom_site_label_H
_geom_hbond_atom_site_label_A
_geom_hbond_site_symmetry_A
_geom_hbond_angle_DHA
_geom_hbond_distance_DH
_geom_hbond_distance_HA
_geom_hbond_distance_DA
_geom_hbond_publ_flag
C44 H442 O102 2_646 155 0.95 2.42 3.304(3) yes
C104 H1042 O42 2_756 155 0.96 2.42 3.320(3) yes
